data_7204514
loop_
_publ_author_name
'Lee, Connie K. Y.'
'Easton, Christopher J.'
'Gebara-Coghlan, Mariana'
'Radom, Leo'
'Scott, Anthony P.'
'Simpson, Gregory W.'
'Willis, Anthony C.'

_publ_section_title
;
 Substituent effects in isoxazoles: identification of 4-substituted
 isoxazoles as Michael acceptors
;
_journal_issue 12
_journal_name_full 'Journal of the Chemical Society, Perkin Transactions 2'
_journal_page_first 2031
_journal_paper_doi 10.1039/b207808b
_journal_year 2002
_chemical_formula_moiety 'C6 H7 N O3 '
_chemical_formula_sum 'C6 H7 N O3'
_chemical_formula_weight 141.13
_space_group_IT_number 11
_symmetry_cell_setting monoclinic
_symmetry_Int_Tables_number 11
_symmetry_space_group_name_Hall '-P 2yb'
_symmetry_space_group_name_H-M 'P 1 21/m 1'
_audit_creation_date 2000-01-18
_audit_creation_method 'by teXsan v1.8'
_audit_update_record
;
?
;
_cell_angle_alpha 90
_cell_angle_beta 92.435(2)
_cell_angle_gamma 90
_cell_formula_units_Z 2
_cell_length_a 5.8086(2)
_cell_length_b 6.3238(3)
_cell_length_c 8.8391(4)
_cell_measurement_reflns_used 0
_cell_measurement_temperature 200.0
_cell_measurement_theta_max 0.0
_cell_measurement_theta_min 0.0
_cell_volume 324.39(2)
_computing_cell_refinement 'Denzo and Scalepak (Otwinowski & Minor, 1997)'
_computing_data_collection KappaCCD
_computing_data_reduction 'Denzo and Scalepak (Otwinowski & Minor, 1997)'
_computing_publication_material 'teXsan (MSC, 1992-1997)'
_computing_structure_refinement 'teXsan (MSC, 1992-1997)'
_computing_structure_solution
;
SIR92 (Altomare, et. al. 1994)
;
_diffrn_ambient_temperature 200.0
_diffrn_measured_fraction_theta_full 0.999
_diffrn_measured_fraction_theta_max 0.999
_diffrn_measurement_device_type 'Nonius KappaCCD'
_diffrn_measurement_method ' \w scans'
_diffrn_orient_matrix_UB_11 0.00000
_diffrn_orient_matrix_UB_12 0.00000
_diffrn_orient_matrix_UB_13 0.00000
_diffrn_orient_matrix_UB_21 0.00000
_diffrn_orient_matrix_UB_22 0.00000
_diffrn_orient_matrix_UB_23 0.00000
_diffrn_orient_matrix_UB_31 0.00000
_diffrn_orient_matrix_UB_32 0.00000
_diffrn_orient_matrix_UB_33 0.00000
_diffrn_radiation_detector CCD
_diffrn_radiation_monochromator graphite
_diffrn_radiation_source 'X-ray tube'
_diffrn_radiation_type 'Mo K\a'
_diffrn_radiation_wavelength 0.7107
_diffrn_reflns_av_R_equivalents 0.045
_diffrn_reflns_av_sigmaI/netI 0.030
_diffrn_reflns_limit_h_max 7
_diffrn_reflns_limit_h_min -7
_diffrn_reflns_limit_k_max 8
_diffrn_reflns_limit_k_min -8
_diffrn_reflns_limit_l_max 11
_diffrn_reflns_limit_l_min -11
_diffrn_reflns_number 9358
_diffrn_reflns_reduction_process 'Lp corrections applied'
_diffrn_reflns_theta_full 26.7
_diffrn_reflns_theta_max 26.74
_diffrn_reflns_theta_min 3.52
_diffrn_standards_decay_% 0.00
_diffrn_standards_interval_count 0
_diffrn_standards_number 0
_exptl_absorpt_coefficient_mu 0.117
_exptl_absorpt_correction_type none
_exptl_crystal_colour colourless
_exptl_crystal_density_diffrn 1.445
_exptl_crystal_density_meas ?
_exptl_crystal_description plate
_exptl_crystal_F_000 148.00
_exptl_crystal_size_max 0.34
_exptl_crystal_size_mid 0.26
_exptl_crystal_size_min 0.10
_refine_diff_density_max 0.25
_refine_diff_density_min -0.17
_refine_ls_extinction_method none
_refine_ls_goodness_of_fit_all 2.078
_refine_ls_goodness_of_fit_ref 2.117
_refine_ls_hydrogen_treatment refall
_refine_ls_matrix_type full
_refine_ls_number_constraints 2
_refine_ls_number_parameters 76
_refine_ls_number_reflns 693
_refine_ls_number_restraints 0
_refine_ls_R_factor_all 0.0375
_refine_ls_R_factor_gt 0.0345
_refine_ls_shift/su_max 0.0053
_refine_ls_shift/su_mean 0.0014
_refine_ls_structure_factor_coef F
_refine_ls_weighting_details 'w = 1/[\s^2^(Fo) + 0.00040|Fo|^2^]'
_refine_ls_weighting_scheme sigma
_refine_ls_wR_factor_all 0.0539
_refine_ls_wR_factor_ref 0.0526
_reflns_number_gt 693
_reflns_number_total 749
_reflns_threshold_expression I>2.00\s(I)
_cod_data_source_file b207808b.txt
_cod_data_source_block ckl1
_cod_original_sg_symbol_H-M 'P 21/m     '
_cod_original_formula_sum 'C6 H7 N O3 '
_cod_database_code 7204514

loop_
_symmetry_equiv_pos_as_xyz
'   +x,   +y,   +z'
'   -x,1/2+y,   -z'
'   -x,   -y,   -z'
'   +x,1/2-y,   +z'

loop_
_atom_site_label
_atom_site_fract_x
_atom_site_fract_y
_atom_site_fract_z
_atom_site_U_iso_or_equiv
_atom_site_occupancy
_atom_site_refinement_flags
_atom_site_adp_type
_atom_site_calc_flag
_atom_site_calc_attached_atom
O(1) 0.4487(2) 0.2500 0.4885(1) 0.0315(3) 1.0 ST Uani d ?
O(2) 0.7107(2) 0.2500 0.8564(1) 0.0453(4) 1.0 ST Uani d ?
O(3) 0.3395(2) 0.2500 0.7759(1) 0.0323(3) 1.0 ST Uani d ?
N(1) 0.5495(2) 0.2500 0.3455(1) 0.0340(4) 1.0 ST Uani d ?
C(1) 0.7726(2) 0.2500 0.3728(2) 0.0288(4) 1.0 ST Uani d ?
C(2) 0.8283(2) 0.2500 0.5308(2) 0.0288(4) 1.0 ST Uani d ?
C(3) 0.6221(2) 0.2500 0.5950(2) 0.0274(4) 1.0 ST Uani d ?
C(4) 0.9321(3) 0.2500 0.2459(2) 0.0382(5) 1.0 ST Uani d ?
C(5) 0.5639(2) 0.2500 0.7563(2) 0.0291(4) 1.0 ST Uani d ?
C(6) 0.2730(3) 0.2500 0.9333(2) 0.0388(5) 1.0 ST Uani d ?
H(1) 0.985(3) 0.2500 0.583(2) 0.045(5) 1.0 S Uiso d ?
H(2) 0.859(4) 0.2500 0.152(3) 0.057(3) 1.0 S Uiso d ?
H(3) 1.033(3) 0.124(2) 0.250(2) 0.057 1.000 . Uiso d ?
H(4) 0.115(4) 0.2500 0.930(3) 0.058(3) 1.0 S Uiso d ?
H(5) 0.330(2) 0.126(2) 0.984(2) 0.058 1.000 . Uiso d ?

loop_
_atom_site_aniso_label
_atom_site_aniso_U_11
_atom_site_aniso_U_22
_atom_site_aniso_U_33
_atom_site_aniso_U_12
_atom_site_aniso_U_13
_atom_site_aniso_U_23
O(1) 0.0251(6) 0.0408(6) 0.0285(6) 0.0000 0.0011(4) 0.0000
O(2) 0.0292(6) 0.0756(9) 0.0307(6) 0.0000 -0.0019(5) 0.0000
O(3) 0.0247(6) 0.0424(6) 0.0300(6) 0.0000 0.0035(4) 0.0000
N(1) 0.0337(7) 0.0409(7) 0.0275(7) 0.0000 0.0027(5) 0.0000
C(1) 0.0305(8) 0.0264(7) 0.0294(8) 0.0000 0.0029(6) 0.0000
C(2) 0.0250(8) 0.0306(7) 0.0306(8) 0.0000 0.0000(6) 0.0000
C(3) 0.0268(7) 0.0265(7) 0.0286(8) 0.0000 -0.0014(5) 0.0000
C(4) 0.0366(9) 0.0459(9) 0.0326(9) 0.0000 0.0071(7) 0.0000
C(5) 0.0268(7) 0.0312(8) 0.0296(8) 0.0000 0.0024(6) 0.0000
C(6) 0.0316(9) 0.054(1) 0.0310(9) 0.0000 0.0086(7) 0.0000

loop_
_atom_type_symbol
_atom_type_oxidation_number
_atom_type_number_in_cell
_atom_type_scat_dispersion_real
_atom_type_scat_dispersion_imag
_atom_type_scat_source
C 0 12 0.002 0.002
;International Tables for Crystallography
(1992, Vol. C, Tables 4.2.6.8 and 6.1.1.1)
;
H 0 14 0.000 0.000
;International Tables for Crystallography
(1992, Vol. C, Table 6.1.1.2)
;
N 0 2 0.004 0.003
;International Tables for Crystallography
(1992, Vol. C, Tables 4.2.6.8 and 6.1.1.1)
;
O 0 6 0.008 0.006
;International Tables for Crystallography
(1992, Vol. C, Tables 4.2.6.8 and 6.1.1.1)
;

loop_
_geom_angle_atom_site_label_1
_geom_angle_atom_site_label_2
_geom_angle_atom_site_label_3
_geom_angle
_geom_angle_site_symmetry_1
_geom_angle_site_symmetry_2
_geom_angle_site_symmetry_3
_geom_angle_publ_flag
N(1) O(1) C(3) 107.4(1) . . . yes
C(5) O(3) C(6) 115.3(1) . . . yes
O(1) N(1) C(1) 106.2(1) . . . yes
N(1) C(1) C(2) 111.4(1) . . . yes
N(1) C(1) C(4) 120.4(1) . . . yes
C(2) C(1) C(4) 128.3(1) . . . yes
C(1) C(2) C(3) 104.2(1) . . . yes
C(1) C(2) H(1) 128(1) . . . no
C(3) C(2) H(1) 128(1) . . . no
O(1) C(3) C(2) 110.9(1) . . . yes
O(1) C(3) C(5) 118.6(1) . . . yes
C(2) C(3) C(5) 130.5(1) . . . yes
C(1) C(4) H(2) 114(1) . . . no
C(1) C(4) H(3) 111.1(7) . . . no
C(1) C(4) H(3) 111.1(7) . . 4 no
H(2) C(4) H(3) 106(1) . . . no
H(2) C(4) H(3) 106(1) . . 4 no
H(3) C(4) H(3) 108(2) . . 4 no
O(2) C(5) O(3) 125.2(1) . . . yes
O(2) C(5) C(3) 121.7(1) . . . yes
O(3) C(5) C(3) 113.2(1) . . . yes
O(3) C(6) H(4) 106(1) . . . no
O(3) C(6) H(5) 110.3(8) . . . no
O(3) C(6) H(5) 110.3(8) . . 4 no
H(4) C(6) H(5) 110(1) . . . no
H(4) C(6) H(5) 110(1) . . 4 no
H(5) C(6) H(5) 110(2) . . 4 no

loop_
_geom_bond_atom_site_label_1
_geom_bond_atom_site_label_2
_geom_bond_distance
_geom_bond_site_symmetry_1
_geom_bond_site_symmetry_2
_geom_bond_publ_flag
O(1) N(1) 1.416(2) . . yes
O(1) C(3) 1.349(2) . . yes
O(2) C(5) 1.203(2) . . yes
O(3) C(5) 1.322(2) . . yes
O(3) C(6) 1.460(2) . . yes
N(1) C(1) 1.308(2) . . yes
C(1) C(2) 1.420(2) . . yes
C(1) C(4) 1.485(2) . . yes
C(2) C(3) 1.347(2) . . yes
C(2) H(1) 1.00(2) . . no
C(3) C(5) 1.479(2) . . yes
C(4) H(2) 0.92(2) . . no
C(4) H(3) 0.99(1) . . no
C(4) H(3) 0.99(1) . 4 no
C(6) H(4) 0.92(2) . . no
C(6) H(5) 0.96(2) . . no
C(6) H(5) 0.96(2) . 4 no

loop_
_geom_contact_atom_site_label_1
_geom_contact_atom_site_label_2
_geom_contact_distance
_geom_contact_site_symmetry_1
_geom_contact_site_symmetry_2
_geom_contact_publ_flag
O(1) O(1) 3.2223(4) . 2_656 no
O(1) O(1) 3.2223(4) . 2_646 no
O(1) C(3) 3.2690(4) . 2_656 no
O(1) C(3) 3.2690(4) . 2_646 no
O(1) N(1) 3.4856(6) . 2_656 no
O(1) N(1) 3.4856(6) . 2_646 no
O(1) C(2) 3.5486(8) . 2_656 no
O(1) C(2) 3.5486(8) . 2_646 no
O(2) C(6) 3.308(2) . 1_655 no
O(3) N(1) 3.4093(6) . 2_656 no
O(3) N(1) 3.4093(6) . 2_646 no
O(3) C(1) 3.4753(7) . 2_656 no
O(3) C(1) 3.4753(7) . 2_646 no
O(3) C(4) 3.5353(9) . 2_656 no
O(3) C(4) 3.5353(9) . 2_646 no
N(1) C(5) 3.3453(6) . 2_656 no
N(1) C(5) 3.3453(6) . 2_646 no
N(1) C(3) 3.3634(6) . 2_656 no
N(1) C(3) 3.3634(6) . 2_646 no
C(4) C(6) 3.467(2) . 1_654 no

loop_
_geom_torsion_atom_site_label_1
_geom_torsion_atom_site_label_2
_geom_torsion_atom_site_label_3
_geom_torsion_atom_site_label_4
_geom_torsion_site_symmetry_1
_geom_torsion_site_symmetry_2
_geom_torsion_site_symmetry_3
_geom_torsion_site_symmetry_4
_geom_torsion
_geom_torsion_publ_flag
O(1) N(1) C(1) C(2) . . . . 0.0000(3) no
O(1) N(1) C(1) C(4) . . . . 180.0000 no
O(1) C(3) C(2) C(1) . . . . 0.0000 no
O(1) C(3) C(5) O(2) . . . . 180.0000(1) no
O(1) C(3) C(5) O(3) . . . . 0.0000 no
O(2) C(5) O(3) C(6) . . . . 0.0000 no
O(2) C(5) C(3) C(2) . . . . 0.0000(1) no
O(3) C(5) C(3) C(2) . . . . 180.0000(1) no
N(1) O(1) C(3) C(2) . . . . 0.0000(2) no
N(1) O(1) C(3) C(5) . . . . 180.0000(1) no
N(1) C(1) C(2) C(3) . . . . 0.0000(1) no
C(1) N(1) O(1) C(3) . . . . 0.0000(2) no
C(1) C(2) C(3) C(5) . . . . 180.0000(2) no
C(3) C(2) C(1) C(4) . . . . 180.0000(1) no
C(3) C(5) O(3) C(6) . . . . 180.0000(1) no
